data_7229990
loop_
_publ_author_name
'Yepremyan, Akop'
'Mehmood, Arshad'
'Brewer, Samantha'
'Barnett, Madalyn M.'
'Janesko, Benjamin G.'
'Akkaraju, Giridhar'
'Simanek, Eric E.'
'Green, Kayla N.'

_publ_section_title
;
 A new triazine bearing a pyrazolone group capable of copper, nickel, and
 zinc chelation.
;
_journal_issue 6
_journal_name_full 'RSC advances'
_journal_page_first 3024
_journal_page_last 3035
_journal_paper_doi 10.1039/c7ra09459k
_journal_volume 8
_journal_year 2018
_chemical_formula_moiety 'C22 H32 N16 Ni O4, 0.269(O2), 2(Cl), 2.462(O)'
_chemical_formula_sum 'C22 H32 Cl2 N16 Ni O7'
_chemical_formula_weight 762.23
_chemical_melting_point ?
_chemical_name_common none
_space_group_crystal_system triclinic
_space_group_IT_number 2
_space_group_name_Hall '-P 1'
_space_group_name_H-M_alt 'P -1'
_symmetry_space_group_name_Hall '-P 1'
_symmetry_space_group_name_H-M 'P -1'
_atom_sites_solution_hydrogens mixed
_atom_sites_solution_primary mixed
_audit_creation_date 2017-08-06
_audit_creation_method SHELXL-2014/7
_audit_update_record
;
2017-06-09 deposited with the CCDC.
2018-01-02 downloaded from the CCDC.
;
_cell_angle_alpha 74.133(8)
_cell_angle_beta 70.006(8)
_cell_angle_gamma 64.470(7)
_cell_formula_units_Z 2
_cell_length_a 12.261(3)
_cell_length_b 12.784(4)
_cell_length_c 13.598(4)
_cell_measurement_reflns_used 9953
_cell_measurement_temperature 100(2)
_cell_measurement_theta_max 26.928
_cell_measurement_theta_min 3.053
_cell_volume 1787.3(9)
_computing_cell_refinement 'Apex3 (Bruker AXS Inc., 2016)'
_computing_data_collection 'Apex3 (Bruker AXS Inc., 2016)'
_computing_data_reduction 'SAINT V8.32B (Bruker AXS Inc., 2013)'
_computing_molecular_graphics
;
 ORTEp-3 (Farrugia, 2012) and Olex2 (Dolomanov et al., 2009)
;
_computing_publication_material 'WinGX2014.1 (Farrugia, 2012)'
_computing_structure_refinement 'SHELXL-2014/7 (Sheldrick, 2014)'
_computing_structure_solution 'SHELXT (Sheldrick, 2013)'
_diffrn_ambient_temperature 100(2)
_diffrn_detector 'Photon 100 CMOS detector'
_diffrn_detector_area_resol_mean 10.24
_diffrn_measured_fraction_theta_full 0.998
_diffrn_measured_fraction_theta_max 0.983
_diffrn_measurement_device_type
;
 Bruker D8 Quest with Photon 100 CMOS Detector
;
_diffrn_measurement_method
;
 \f and \w scans with 0.5 deg/frame and 20 seconds of
 exposure time. Detector was at 50mm from crystal.
;
_diffrn_radiation_monochromator 'Multi-layer X-ray mirror'
_diffrn_radiation_probe x-ray
_diffrn_radiation_type MoK\a
_diffrn_radiation_wavelength 0.71073
_diffrn_reflns_av_R_equivalents 0.1408
_diffrn_reflns_av_unetI/netI 0.1003
_diffrn_reflns_Laue_measured_fraction_full 0.998
_diffrn_reflns_Laue_measured_fraction_max 0.983
_diffrn_reflns_limit_h_max 15
_diffrn_reflns_limit_h_min -15
_diffrn_reflns_limit_k_max 16
_diffrn_reflns_limit_k_min -16
_diffrn_reflns_limit_l_max 17
_diffrn_reflns_limit_l_min -16
_diffrn_reflns_number 68001
_diffrn_reflns_point_group_measured_fraction_full 0.998
_diffrn_reflns_point_group_measured_fraction_max 0.983
_diffrn_reflns_theta_full 25.000
_diffrn_reflns_theta_max 27.310
_diffrn_reflns_theta_min 2.796
_diffrn_source 'fine-focused sealed tube'
_exptl_absorpt_coefficient_mu 0.754
_exptl_absorpt_correction_T_max 0.944
_exptl_absorpt_correction_T_min 0.868
_exptl_absorpt_correction_type multi-scan
_exptl_absorpt_process_details
;
 SADABS-2014/5 (Bruker,2014/5) was used for absorption correction. wR2(int) was 0.1185  before and 0.0752 after correction. The Ratio of minimum to maximum transmission is  0.9073. The \l/2 correction factor is 0.00150.
;
_exptl_crystal_colour colourless
_exptl_crystal_density_diffrn 1.416
_exptl_crystal_density_meas ?
_exptl_crystal_density_method none
_exptl_crystal_description Needle
_exptl_crystal_F_000 788
_exptl_crystal_size_max 0.288
_exptl_crystal_size_mid 0.156
_exptl_crystal_size_min 0.076
_exptl_transmission_factor_max 0.977
_exptl_transmission_factor_min 0.968
_refine_diff_density_max 2.176
_refine_diff_density_min -1.198
_refine_diff_density_rms 0.202
_refine_ls_extinction_method none
_refine_ls_goodness_of_fit_ref 1.099
_refine_ls_hydrogen_treatment mixed
_refine_ls_matrix_type full
_refine_ls_number_parameters 462
_refine_ls_number_reflns 7929
_refine_ls_number_restraints 0
_refine_ls_restrained_S_all 1.099
_refine_ls_R_factor_all 0.1972
_refine_ls_R_factor_gt 0.1218
_refine_ls_shift/su_max 0.000
_refine_ls_shift/su_mean 0.000
_refine_ls_structure_factor_coef Fsqd
_refine_ls_weighting_details 'w=1/[\s^2^(Fo^2^)+(0.1734P)^2^+12.0684P] where P=(Fo^2^+2Fc^2^)/3'
_refine_ls_weighting_scheme calc
_refine_ls_wR_factor_gt 0.3076
_refine_ls_wR_factor_ref 0.3581
_reflns_Friedel_coverage 0.000
_reflns_number_gt 4657
_reflns_number_total 7929
_reflns_threshold_expression 'I > 2\s(I)'
_cod_data_source_file c7ra09459k5.cif
_cod_data_source_block Complex-7
_cod_depositor_comments
;
The following automatic conversions were performed:

'_chemical_melting_point' value 'not measured' was changed to '?' -
the value is undefined or not given.

'_exptl_crystal_density_meas' value 'not measured' was changed to '?'
- the value is perceived as not measured.

Automatic conversion script
Id: cif_fix_values 4973 2017-02-22 13:04:09Z antanas 

 Adding full bibliography for 7229990--7229992.cif.
;
_cod_database_code 7229990
_shelx_shelxl_version_number 2014/7
_shelx_space_group_comment
;
The symmetry employed for this shelxl refinement is uniquely defined
by the following loop, which should always be used as a source of
symmetry information in preference to the above space-group names.
They are only intended as comments.
;
_shelx_estimated_absorpt_t_min 0.812
_shelx_estimated_absorpt_t_max 0.945
_exptl_absorpt_special_details
;
 The crystal was mounted using Paratone-N oil (cryoprotectant)
 on the tip of MiTeGen MicroLoops LD?. It was placed on magnetic 
 head of goniometer directly into the cold gas stream of a 
 liquid-nitrogen based cryostat.
;

loop_
_space_group_symop_operation_xyz
'x, y, z'
'-x, -y, -z'

loop_
_atom_site_label
_atom_site_type_symbol
_atom_site_fract_x
_atom_site_fract_y
_atom_site_fract_z
_atom_site_U_iso_or_equiv
_atom_site_adp_type
_atom_site_occupancy
_atom_site_site_symmetry_order
_atom_site_calc_flag
_atom_site_refinement_flags_posn
_atom_site_refinement_flags_adp
_atom_site_refinement_flags_occupancy
_atom_site_disorder_assembly
_atom_site_disorder_group
Cl1A Cl 0.35(6) -0.14(2) 0.72(3) 0.28(2) Uani 0.538(7) 1 d . . P A 1
O5A O 0.372(2) -0.0764(11) 0.5007(12) 0.108(6) Uani 0.538(7) 1 d . . P A 1
O6A O 0.4843(17) -0.0070(15) 0.9725(14) 0.068(3) Uiso 0.538(7) 1 d . . P A 1
C19A C 0.9358(14) 0.3345(15) 0.4244(12) 0.031(3) Uiso 0.538(7) 1 d . . P A 1
H19A H 0.9210 0.2851 0.3894 0.037 Uiso 0.538(7) 1 calc R U P A 1
H19B H 0.8888 0.4172 0.3989 0.037 Uiso 0.538(7) 1 calc R U P A 1
C20A C 1.0587(17) 0.317(2) 0.3895(13) 0.047(4) Uani 0.538(7) 1 d . . P A 1
H20A H 1.0685 0.3754 0.3257 0.056 Uiso 0.538(7) 1 calc R U P A 1
H20B H 1.1027 0.2389 0.3658 0.056 Uiso 0.538(7) 1 calc R U P A 1
C21A C 0.9689(14) 0.2667(16) 0.6030(12) 0.028(3) Uiso 0.538(7) 1 d . . P A 1
H21A H 0.9235 0.2622 0.6789 0.033 Uiso 0.538(7) 1 calc R U P A 1
H21B H 1.0300 0.1873 0.5890 0.033 Uiso 0.538(7) 1 calc R U P A 1
C22A C 1.0323(18) 0.3478(19) 0.5756(14) 0.048(4) Uani 0.538(7) 1 d . . P A 1
H22A H 1.0807 0.3321 0.6267 0.058 Uiso 0.538(7) 1 calc R U P A 1
H22B H 0.9720 0.4301 0.5731 0.058 Uiso 0.538(7) 1 calc R U P A 1
O4A O 1.1264(14) 0.3206(16) 0.4561(16) 0.038(4) Uani 0.538(7) 1 d . . P A 1
Cl1B Cl 0.34(7) -0.14(3) 0.72(3) 0.28(2) Uani 0.462(7) 1 d . . P A 2
O5B O 0.612(2) -0.1372(13) 0.5344(14) 0.108(6) Uani 0.462(7) 1 d . . P A 2
O6B O 0.5395(19) -0.0199(17) 0.9344(16) 0.068(3) Uiso 0.462(7) 1 d . . P A 2
C19B C 0.9190(17) 0.3856(18) 0.4306(14) 0.031(3) Uiso 0.462(7) 1 d . . P A 2
H19C H 0.9337 0.3412 0.3749 0.037 Uiso 0.462(7) 1 calc R U P A 2
H19D H 0.8442 0.4577 0.4245 0.037 Uiso 0.462(7) 1 calc R U P A 2
C20B C 0.996(2) 0.413(2) 0.4083(16) 0.047(4) Uani 0.462(7) 1 d . . P A 2
H20C H 0.9594 0.4997 0.4045 0.056 Uiso 0.462(7) 1 calc R U P A 2
H20D H 1.0417 0.3969 0.3351 0.056 Uiso 0.462(7) 1 calc R U P A 2
C21B C 0.9472(16) 0.3176(19) 0.6113(14) 0.027(4) Uiso 0.462(7) 1 d . . P A 2
H21C H 0.9225 0.2755 0.6828 0.032 Uiso 0.462(7) 1 calc R U P A 2
H21D H 0.9272 0.3998 0.6170 0.032 Uiso 0.462(7) 1 calc R U P A 2
C22B C 1.089(2) 0.256(2) 0.5586(17) 0.048(4) Uani 0.462(7) 1 d . . P A 2
H22C H 1.1090 0.1845 0.5306 0.058 Uiso 0.462(7) 1 calc R U P A 2
H22D H 1.1441 0.2400 0.6047 0.058 Uiso 0.462(7) 1 calc R U P A 2
O4B O 1.0874(17) 0.3698(19) 0.467(2) 0.038(4) Uani 0.462(7) 1 d . . P A 2
Ni1 Ni 0.36485(8) 0.29947(9) 0.72063(8) 0.0278(3) Uani 1 1 d . . . . .
O1 O -0.3353(5) 0.1717(6) 0.9873(5) 0.0433(15) Uani 1 1 d . . . . .
O2 O 0.2872(5) 0.4696(5) 0.7492(4) 0.0272(12) Uani 1 1 d . . . . .
O3 O 0.3200(5) 0.3508(5) 0.5794(4) 0.0344(13) Uani 1 1 d . . . . .
N1 N -0.1160(6) 0.2164(6) 0.9042(7) 0.045(2) Uani 1 1 d . . . . .
N2 N 0.0954(6) 0.1514(6) 0.8323(5) 0.0305(15) Uani 1 1 d . . . . .
N3 N -0.0200(6) 0.3475(6) 0.8714(6) 0.0343(16) Uani 1 1 d . . . . .
N4 N 0.1987(5) 0.2830(5) 0.7960(5) 0.0215(12) Uani 1 1 d . . . . .
N5 N -0.0277(6) 0.5553(6) 0.8811(5) 0.0300(15) Uani 1 1 d . . . . .
N6 N 0.0834(6) 0.4721(5) 0.8371(5) 0.0258(13) Uani 1 1 d . . . . .
N7 N 0.3032(6) 0.0968(6) 0.7539(5) 0.0295(15) Uani 1 1 d . . . . .
N8 N 0.4113(6) 0.1255(6) 0.7060(7) 0.0417(18) Uani 1 1 d . . . . .
H8A H 0.4392 0.1168 0.6364 0.050 Uiso 1 1 calc R U . . .
H8B H 0.4732 0.0768 0.7382 0.050 Uiso 1 1 calc R U . . .
N9 N 0.4418(6) 0.2459(6) 0.8501(5) 0.0308(15) Uani 1 1 d . . . . .
H9A H 0.3968 0.2980 0.8970 0.037 Uiso 1 1 calc R U . . .
H9B H 0.4399 0.1744 0.8838 0.037 Uiso 1 1 calc R U . . .
N10 N 0.5665(6) 0.2401(7) 0.8123(6) 0.0344(16) Uani 1 1 d . . . . .
N11 N 0.5340(6) 0.3064(6) 0.6472(5) 0.0253(13) Uani 1 1 d . . . . .
N12 N 0.7278(6) 0.2722(6) 0.6786(5) 0.0322(15) Uani 1 1 d . . . . .
N13 N 0.6972(6) 0.3415(6) 0.5031(5) 0.0290(15) Uani 1 1 d . . . . .
N14 N 0.8807(6) 0.3124(7) 0.5364(6) 0.0393(18) Uani 1 1 d . . . . .
N15 N 0.5090(5) 0.3744(6) 0.4765(5) 0.0248(13) Uani 1 1 d . . . . .
N16 N 0.5578(6) 0.4014(6) 0.3696(5) 0.0275(14) Uani 1 1 d . . . . .
C1 C -0.2172(8) 0.0760(9) 0.9815(9) 0.050(3) Uani 1 1 d . . . . .
H1A H -0.2242 0.0056 0.9712 0.061 Uiso 1 1 calc R U . . .
H1B H -0.1940 0.0580 1.0488 0.061 Uiso 1 1 calc R U . . .
C2 C -0.3301(8) 0.2724(9) 1.0053(9) 0.049(2) Uani 1 1 d . . . . .
H2A H -0.3083 0.2553 1.0733 0.059 Uiso 1 1 calc R U . . .
H2B H -0.4137 0.3361 1.0114 0.059 Uiso 1 1 calc R U . . .
C3 C -0.1190(9) 0.1044(8) 0.8934(9) 0.049(2) Uani 1 1 d . . . . .
H3A H -0.1363 0.1128 0.8251 0.059 Uiso 1 1 calc R U . . .
H3B H -0.0367 0.0403 0.8945 0.059 Uiso 1 1 calc R U . . .
C4 C -0.2394(8) 0.3116(8) 0.9216(8) 0.046(2) Uani 1 1 d . . . . .
H4A H -0.2335 0.3781 0.9406 0.055 Uiso 1 1 calc R U . . .
H4B H -0.2671 0.3393 0.8555 0.055 Uiso 1 1 calc R U . . .
C5 C -0.0111(7) 0.2378(7) 0.8683(7) 0.0341(19) Uani 1 1 d . . . . .
C6 C 0.1970(6) 0.1777(6) 0.7959(6) 0.0245(16) Uani 1 1 d . . . . .
C7 C 0.0879(7) 0.3609(6) 0.8355(6) 0.0236(15) Uani 1 1 d . . . . .
C8 C -0.1136(9) 0.7616(8) 0.9072(8) 0.044(2) Uani 1 1 d . . . . .
H8C H -0.1462 0.8127 0.8471 0.067 Uiso 1 1 calc R U . . .
H8D H -0.0830 0.8028 0.9363 0.067 Uiso 1 1 calc R U . . .
H8E H -0.1804 0.7406 0.9620 0.067 Uiso 1 1 calc R U . . .
C9 C -0.0091(8) 0.6534(7) 0.8712(6) 0.0336(18) Uani 1 1 d . . . . .
C10 C 0.1142(8) 0.6367(7) 0.8225(6) 0.0332(18) Uani 1 1 d . . . . .
H10A H 0.1513 0.6928 0.8082 0.040 Uiso 1 1 calc R U . . .
C11 C 0.1756(7) 0.5226(7) 0.7978(6) 0.0268(16) Uani 1 1 d . . . . .
C12 C 0.3891(7) 0.3735(7) 0.4919(7) 0.0293(17) Uani 1 1 d . . . . .
C13 C 0.3686(7) 0.4050(8) 0.3905(6) 0.0319(18) Uani 1 1 d . . . . .
H13 H 0.2960 0.4125 0.3741 0.038 Uiso 1 1 calc R U . . .
C14 C 0.4721(6) 0.4232(7) 0.3190(6) 0.0259(16) Uani 1 1 d . . . . .
C15 C 0.4987(7) 0.4590(8) 0.2027(6) 0.0341(19) Uani 1 1 d . . . . .
H15A H 0.4851 0.5426 0.1861 0.051 Uiso 1 1 calc R U . . .
H15B H 0.4428 0.4449 0.1752 0.051 Uiso 1 1 calc R U . . .
H15C H 0.5858 0.4132 0.1699 0.051 Uiso 1 1 calc R U . . .
C16 C 0.5857(7) 0.3372(7) 0.5449(6) 0.0267(16) Uani 1 1 d . . . . .
C17 C 0.6126(7) 0.2726(7) 0.7087(7) 0.0310(18) Uani 1 1 d . . . . .
C18 C 0.7661(7) 0.3081(7) 0.5739(6) 0.0309(18) Uani 1 1 d . . . . .
Cl2 Cl -0.3090(2) 0.5947(2) 0.9630(2) 0.0513(7) Uani 1 1 d . . . . .
O7 O -0.4137(14) 0.7935(12) 0.7964(12) 0.142(5) Uani 1 1 d . . . . .
H7 H 0.300(7) 0.023(8) 0.750(7) 0.03(2) Uiso 1 1 d . . . . .
H10 H 0.605(8) 0.206(8) 0.864(7) 0.03(2) Uiso 1 1 d . . . . .
H16 H 0.615(8) 0.424(7) 0.359(6) 0.02(2) Uiso 1 1 d . . . . .
H5 H -0.101(8) 0.540(7) 0.907(7) 0.03(2) Uiso 1 1 d . . . . .

loop_
_atom_site_aniso_label
_atom_site_aniso_U_11
_atom_site_aniso_U_22
_atom_site_aniso_U_33
_atom_site_aniso_U_23
_atom_site_aniso_U_13
_atom_site_aniso_U_12
Cl1A 0.52(6) 0.069(5) 0.128(8) -0.002(5) -0.029(19) -0.044(14)
O5A 0.175(14) 0.022(5) 0.046(7) -0.013(5) 0.047(8) -0.017(7)
C20A 0.047(9) 0.083(11) 0.029(7) 0.000(8) -0.005(6) -0.049(8)
C22A 0.048(9) 0.073(10) 0.042(8) 0.006(8) -0.027(7) -0.036(8)
O4A 0.015(9) 0.071(13) 0.031(6) -0.013(8) 0.001(7) -0.020(7)
Cl1B 0.52(6) 0.069(5) 0.128(8) -0.002(5) -0.029(19) -0.044(14)
O5B 0.175(14) 0.022(5) 0.046(7) -0.013(5) 0.047(8) -0.017(7)
C20B 0.047(9) 0.083(11) 0.029(7) 0.000(8) -0.005(6) -0.049(8)
C22B 0.048(9) 0.073(10) 0.042(8) 0.006(8) -0.027(7) -0.036(8)
O4B 0.015(9) 0.071(13) 0.031(6) -0.013(8) 0.001(7) -0.020(7)
Ni1 0.0183(5) 0.0340(6) 0.0312(6) -0.0070(4) -0.0003(4) -0.0132(4)
O1 0.030(3) 0.056(4) 0.046(4) -0.009(3) -0.014(3) -0.014(3)
O2 0.025(3) 0.036(3) 0.025(3) -0.007(2) -0.002(2) -0.018(2)
O3 0.025(3) 0.057(4) 0.031(3) -0.017(3) 0.001(2) -0.024(3)
N1 0.027(4) 0.037(4) 0.067(6) -0.009(4) -0.001(4) -0.016(3)
N2 0.024(3) 0.028(3) 0.037(4) -0.003(3) -0.002(3) -0.013(3)
N3 0.020(3) 0.030(4) 0.047(4) -0.009(3) 0.002(3) -0.011(3)
N4 0.022(3) 0.025(3) 0.018(3) -0.004(2) -0.005(2) -0.009(2)
N5 0.024(3) 0.031(4) 0.030(4) -0.009(3) 0.002(3) -0.010(3)
N6 0.023(3) 0.030(3) 0.024(3) -0.008(3) -0.002(3) -0.011(3)
N7 0.024(3) 0.023(3) 0.037(4) -0.004(3) -0.005(3) -0.008(3)
N8 0.019(3) 0.043(4) 0.057(5) -0.019(4) 0.008(3) -0.012(3)
N9 0.026(3) 0.034(4) 0.032(4) -0.001(3) -0.001(3) -0.018(3)
N10 0.019(3) 0.053(5) 0.027(4) 0.001(3) -0.007(3) -0.014(3)
N11 0.023(3) 0.032(3) 0.022(3) -0.004(3) -0.007(3) -0.011(3)
N12 0.027(3) 0.048(4) 0.028(4) -0.004(3) -0.007(3) -0.020(3)
N13 0.019(3) 0.043(4) 0.028(4) -0.010(3) 0.000(3) -0.016(3)
N14 0.022(3) 0.073(5) 0.030(4) -0.003(4) -0.007(3) -0.028(3)
N15 0.021(3) 0.035(3) 0.023(3) -0.010(3) -0.001(2) -0.014(3)
N16 0.025(3) 0.042(4) 0.023(3) -0.008(3) -0.004(3) -0.018(3)
C1 0.032(5) 0.047(6) 0.074(7) -0.006(5) -0.014(5) -0.018(4)
C2 0.025(4) 0.056(6) 0.070(7) -0.029(5) -0.013(4) -0.007(4)
C3 0.041(5) 0.039(5) 0.066(7) -0.016(5) 0.003(5) -0.020(4)
C4 0.034(5) 0.040(5) 0.058(6) -0.010(4) -0.011(4) -0.006(4)
C5 0.025(4) 0.032(4) 0.042(5) -0.005(4) -0.003(3) -0.012(3)
C6 0.020(3) 0.025(4) 0.028(4) -0.001(3) -0.009(3) -0.008(3)
C7 0.023(3) 0.031(4) 0.018(4) 0.000(3) -0.005(3) -0.013(3)
C8 0.051(5) 0.034(5) 0.045(6) -0.016(4) -0.004(4) -0.013(4)
C9 0.043(5) 0.031(4) 0.024(4) -0.005(3) -0.009(4) -0.011(4)
C10 0.039(4) 0.036(4) 0.029(4) -0.006(3) -0.006(4) -0.019(4)
C11 0.026(4) 0.036(4) 0.021(4) -0.004(3) -0.001(3) -0.017(3)
C12 0.017(3) 0.040(4) 0.037(5) -0.015(4) -0.001(3) -0.015(3)
C13 0.026(4) 0.050(5) 0.028(4) -0.013(4) -0.007(3) -0.018(4)
C14 0.019(3) 0.036(4) 0.026(4) -0.014(3) -0.004(3) -0.010(3)
C15 0.027(4) 0.052(5) 0.027(4) -0.009(4) -0.006(3) -0.017(4)
C16 0.029(4) 0.030(4) 0.027(4) -0.009(3) -0.007(3) -0.013(3)
C17 0.024(4) 0.031(4) 0.038(5) -0.008(4) -0.010(3) -0.008(3)
C18 0.025(4) 0.046(5) 0.025(4) -0.012(4) -0.006(3) -0.014(4)
Cl2 0.0270(11) 0.0544(14) 0.0649(17) -0.0200(12) 0.0002(10) -0.0109(10)
O7 0.146(11) 0.130(11) 0.153(12) 0.053(9) -0.062(10) -0.081(9)

loop_
_atom_type_symbol
_atom_type_description
_atom_type_scat_dispersion_real
_atom_type_scat_dispersion_imag
_atom_type_scat_source
C C 0.0033 0.0016 'International Tables Vol C Tables 4.2.6.8 and 6.1.1.4'
H H 0.0000 0.0000 'International Tables Vol C Tables 4.2.6.8 and 6.1.1.4'
Cl Cl 0.1484 0.1585 'International Tables Vol C Tables 4.2.6.8 and 6.1.1.4'
N N 0.0061 0.0033 'International Tables Vol C Tables 4.2.6.8 and 6.1.1.4'
Ni Ni 0.3393 1.1124 'International Tables Vol C Tables 4.2.6.8 and 6.1.1.4'
O O 0.0106 0.0060 'International Tables Vol C Tables 4.2.6.8 and 6.1.1.4'

loop_
_geom_angle_atom_site_label_1
_geom_angle_atom_site_label_2
_geom_angle_atom_site_label_3
_geom_angle
C20A C19A N14 119.4(13)
C20A C19A H19A 107.5
N14 C19A H19A 107.5
C20A C19A H19B 107.5
N14 C19A H19B 107.5
H19A C19A H19B 107.0
C19A C20A O4A 121.9(16)
C19A C20A H20A 106.8
O4A C20A H20A 106.8
C19A C20A H20B 106.8
O4A C20A H20B 106.8
H20A C20A H20B 106.7
C22A C21A N14 106.4(13)
C22A C21A H21A 110.4
N14 C21A H21A 110.4
C22A C21A H21B 110.4
N14 C21A H21B 110.4
H21A C21A H21B 108.6
C21A C22A O4A 102.8(16)
C21A C22A H22A 111.2
O4A C22A H22A 111.2
C21A C22A H22B 111.2
O4A C22A H22B 111.2
H22A C22A H22B 109.1
C20A O4A C22A 110.5(13)
C20B C19B N14 124.9(19)
C20B C19B H19C 106.1
N14 C19B H19C 106.1
C20B C19B H19D 106.1
N14 C19B H19D 106.1
H19C C19B H19D 106.3
C19B C20B O4B 123(2)
C19B C20B H20C 106.6
O4B C20B H20C 106.6
C19B C20B H20D 106.6
O4B C20B H20D 106.6
H20C C20B H20D 106.6
N14 C21B C22B 104.3(14)
N14 C21B H21C 110.9
C22B C21B H21C 110.9
N14 C21B H21D 110.9
C22B C21B H21D 110.9
H21C C21B H21D 108.9
C21B C22B O4B 91.1(16)
C21B C22B H22C 113.4
O4B C22B H22C 113.4
C21B C22B H22D 113.4
O4B C22B H22D 113.4
H22C C22B H22D 110.7
C20B O4B C22B 118.1(19)
N11 Ni1 N4 176.9(3)
N11 Ni1 O3 90.0(2)
N4 Ni1 O3 91.0(2)
N11 Ni1 O2 93.4(2)
N4 Ni1 O2 89.4(2)
O3 Ni1 O2 91.4(2)
N11 Ni1 N9 80.1(2)
N4 Ni1 N9 98.8(2)
O3 Ni1 N9 170.1(2)
O2 Ni1 N9 90.2(2)
N11 Ni1 N8 97.1(3)
N4 Ni1 N8 80.0(2)
O3 Ni1 N8 88.7(3)
O2 Ni1 N8 169.5(2)
N9 Ni1 N8 91.6(3)
C2 O1 C1 111.1(7)
C11 O2 Ni1 126.5(5)
C12 O3 Ni1 125.8(5)
C5 N1 C4 121.6(7)
C5 N1 C3 121.6(7)
C4 N1 C3 113.6(7)
C6 N2 C5 115.7(7)
C7 N3 C5 113.5(6)
C7 N4 C6 114.2(6)
C7 N4 Ni1 131.1(5)
C6 N4 Ni1 114.3(5)
C9 N5 N6 108.7(6)
C9 N5 H5 131(5)
N6 N5 H5 120(5)
N5 N6 C7 119.7(6)
N5 N6 C11 108.1(6)
C7 N6 C11 132.1(6)
C6 N7 N8 119.1(6)
C6 N7 H7 117(5)
N8 N7 H7 123(5)
N7 N8 Ni1 108.7(5)
N7 N8 H8A 109.9
Ni1 N8 H8A 109.9
N7 N8 H8B 109.9
Ni1 N8 H8B 109.9
H8A N8 H8B 108.3
N10 N9 Ni1 108.2(5)
N10 N9 H9A 110.1
Ni1 N9 H9A 110.1
N10 N9 H9B 110.1
Ni1 N9 H9B 110.1
H9A N9 H9B 108.4
C17 N10 N9 119.9(7)
C17 N10 H10 130(6)
N9 N10 H10 110(6)
C16 N11 C17 112.8(6)
C16 N11 Ni1 131.2(5)
C17 N11 Ni1 115.9(5)
C17 N12 C18 113.6(7)
C16 N13 C18 113.9(7)
C18 N14 C19A 121.7(8)
C18 N14 C21A 121.8(9)
C19A N14 C21A 114.9(10)
C18 N14 C19B 122.3(9)
C18 N14 C21B 120.5(9)
C19B N14 C21B 106.8(11)
N16 N15 C16 119.2(6)
N16 N15 C12 108.2(6)
C16 N15 C12 131.7(7)
C14 N16 N15 108.6(6)
C14 N16 H16 135(6)
N15 N16 H16 111(6)
O1 C1 C3 111.0(8)
O1 C1 H1A 109.4
C3 C1 H1A 109.4
O1 C1 H1B 109.4
C3 C1 H1B 109.4
H1A C1 H1B 108.0
O1 C2 C4 112.2(8)
O1 C2 H2A 109.2
C4 C2 H2A 109.2
O1 C2 H2B 109.2
C4 C2 H2B 109.2
H2A C2 H2B 107.9
C1 C3 N1 109.3(8)
C1 C3 H3A 109.8
N1 C3 H3A 109.8
C1 C3 H3B 109.8
N1 C3 H3B 109.8
H3A C3 H3B 108.3
C2 C4 N1 110.9(8)
C2 C4 H4A 109.5
N1 C4 H4A 109.5
C2 C4 H4B 109.5
N1 C4 H4B 109.5
H4A C4 H4B 108.1
N1 C5 N2 118.1(7)
N1 C5 N3 117.4(7)
N2 C5 N3 124.5(7)
N7 C6 N2 117.6(7)
N7 C6 N4 117.8(6)
N2 C6 N4 124.6(7)
N3 C7 N4 127.5(7)
N3 C7 N6 115.6(6)
N4 C7 N6 116.9(6)
C9 C8 H8C 109.5
C9 C8 H8D 109.5
H8C C8 H8D 109.5
C9 C8 H8E 109.5
H8C C8 H8E 109.5
H8D C8 H8E 109.5
N5 C9 C10 109.8(7)
N5 C9 C8 121.5(8)
C10 C9 C8 128.6(8)
C9 C10 C11 108.0(7)
C9 C10 H10A 126.0
C11 C10 H10A 126.0
O2 C11 C10 131.0(7)
O2 C11 N6 123.6(7)
C10 C11 N6 105.3(6)
O3 C12 C13 130.0(7)
O3 C12 N15 124.7(7)
C13 C12 N15 105.3(6)
C14 C13 C12 108.1(7)
C14 C13 H13 125.9
C12 C13 H13 125.9
N16 C14 C13 109.6(7)
N16 C14 C15 119.9(7)
C13 C14 C15 130.5(7)
C14 C15 H15A 109.5
C14 C15 H15B 109.5
H15A C15 H15B 109.5
C14 C15 H15C 109.5
H15A C15 H15C 109.5
H15B C15 H15C 109.5
N13 C16 N11 127.5(7)
N13 C16 N15 116.4(7)
N11 C16 N15 116.0(6)
N12 C17 N11 126.8(8)
N12 C17 N10 117.3(7)
N11 C17 N10 115.8(7)
N14 C18 N12 117.9(7)
N14 C18 N13 116.9(7)
N12 C18 N13 125.2(7)

loop_
_geom_bond_atom_site_label_1
_geom_bond_atom_site_label_2
_geom_bond_distance
_geom_bond_site_symmetry_2
O6A O6A 1.03(3) 2_657
C19A C20A 1.35(2) .
C19A N14 1.443(17) .
C19A H19A 0.9900 .
C19A H19B 0.9900 .
C20A O4A 1.44(3) .
C20A H20A 0.9900 .
C20A H20B 0.9900 .
C21A C22A 1.45(2) .
C21A N14 1.472(16) .
C21A H21A 0.9900 .
C21A H21B 0.9900 .
C22A O4A 1.67(3) .
C22A H22A 0.9900 .
C22A H22B 0.9900 .
O6B O6B 1.81(4) 2_657
C19B C20B 1.07(2) .
C19B N14 1.532(19) .
C19B H19C 0.9900 .
C19B H19D 0.9900 .
C20B O4B 1.43(3) .
C20B H20C 0.9900 .
C20B H20D 0.9900 .
C21B N14 1.535(18) .
C21B C22B 1.56(3) .
C21B H21C 0.9900 .
C21B H21D 0.9900 .
C22B O4B 1.63(3) .
C22B H22C 0.9900 .
C22B H22D 0.9900 .
Ni1 N11 2.000(6) .
Ni1 N4 2.017(6) .
Ni1 O3 2.035(6) .
Ni1 O2 2.052(5) .
Ni1 N9 2.093(7) .
Ni1 N8 2.094(7) .
O1 C2 1.406(11) .
O1 C1 1.430(11) .
O2 C11 1.263(9) .
O3 C12 1.246(9) .
N1 C5 1.331(10) .
N1 C4 1.467(11) .
N1 C3 1.495(11) .
N2 C6 1.326(9) .
N2 C5 1.334(10) .
N3 C7 1.313(9) .
N3 C5 1.371(10) .
N4 C7 1.324(9) .
N4 C6 1.356(9) .
N5 C9 1.333(11) .
N5 N6 1.373(9) .
N5 H5 0.94(9) .
N6 C7 1.405(10) .
N6 C11 1.417(9) .
N7 C6 1.322(10) .
N7 N8 1.419(9) .
N7 H7 0.98(9) .
N8 H8A 0.9100 .
N8 H8B 0.9100 .
N9 N10 1.412(9) .
N9 H9A 0.9100 .
N9 H9B 0.9100 .
N10 C17 1.347(11) .
N10 H10 0.89(9) .
N11 C16 1.343(10) .
N11 C17 1.345(10) .
N12 C17 1.328(10) .
N12 C18 1.352(10) .
N13 C16 1.308(9) .
N13 C18 1.358(10) .
N14 C18 1.340(10) .
N15 N16 1.378(9) .
N15 C16 1.395(10) .
N15 C12 1.418(9) .
N16 C14 1.339(10) .
N16 H16 0.83(9) .
C1 C3 1.473(13) .
C1 H1A 0.9900 .
C1 H1B 0.9900 .
C2 C4 1.444(14) .
C2 H2A 0.9900 .
C2 H2B 0.9900 .
C3 H3A 0.9900 .
C3 H3B 0.9900 .
C4 H4A 0.9900 .
C4 H4B 0.9900 .
C8 C9 1.485(12) .
C8 H8C 0.9800 .
C8 H8D 0.9800 .
C8 H8E 0.9800 .
C9 C10 1.372(12) .
C10 C11 1.399(11) .
C10 H10A 0.9500 .
C12 C13 1.404(12) .
C13 C14 1.376(11) .
C13 H13 0.9500 .
C14 C15 1.482(11) .
C15 H15A 0.9800 .
C15 H15B 0.9800 .
C15 H15C 0.9800 .

loop_
_geom_hbond_atom_site_label_D
_geom_hbond_atom_site_label_H
_geom_hbond_atom_site_label_A
_geom_hbond_distance_DH
_geom_hbond_distance_HA
_geom_hbond_distance_DA
_geom_hbond_angle_DHA
_geom_hbond_site_symmetry_A
N8 H8A O5A 0.91 2.37 3.125(16) 139.8 2_656
N8 H8A O5B 0.91 2.52 3.33(2) 148.4 2_656
N9 H9A Cl2 0.91 2.33 3.225(7) 168.6 2_567
N9 H9B O6A 0.91 2.23 3.113(19) 164.5 .
N9 H9B O6A 0.91 2.55 3.324(19) 143.2 2_657
N9 H9B O6B 0.91 2.27 3.10(2) 150.8 .
N7 H7 Cl1A 0.98(9) 2.1(4) 3.0(4) 163(19) .
N7 H7 Cl1B 0.98(9) 2.1(5) 3.0(5) 165(21) .
N10 H10 O1 0.89(9) 1.93(10) 2.792(9) 165(8) 1_655
N16 H16 O2 0.83(9) 2.13(9) 2.844(8) 144(8) 2_666
N5 H5 Cl2 0.94(9) 2.23(9) 3.094(7) 152(7) .
